data_8105186
loop_
_publ_author_name
'Tai, Xi-Shi'
'Xia, Yu-Pei'

_publ_section_title
;
 The crystal structure of [(2,2&#x2032;-bipyridine-k2
 N,N)-bis(6-phenylpyridine-2-carboxylato-k2 N,O)cobalt(II)]-monohydrate,
 C36H26N4O5Co
;
_journal_issue 2
_journal_name_full 'Zeitschrift f\"ur Kristallographie - New Crystal Structures'
_journal_page_first 225
_journal_page_last 227
_journal_paper_doi 10.1515/ncrs-2021-0473
_journal_volume 237
_journal_year 2022
_chemical_formula_moiety 'C34 H24 Co N4 O4, H2 O'
_chemical_formula_sum 'C34 H26 Co N4 O5'
_chemical_formula_weight 629.52
_space_group_crystal_system monoclinic
_space_group_IT_number 15
_space_group_name_Hall '-C 2yc'
_space_group_name_H-M_alt 'C 1 2/c 1'
_atom_sites_solution_hydrogens mixed
_atom_sites_solution_primary dual
_audit_contact_author_name
;
;
_audit_creation_date 2021-12-14
_audit_creation_method
;
Olex2 1.5
(compiled 2021.07.19 svn.r715e62df for OlexSys, GUI svn.r6383)
;
_cell_angle_alpha 90
_cell_angle_beta 107.263(6)
_cell_angle_gamma 90
_cell_formula_units_Z 8
_cell_length_a 29.3826(17)
_cell_length_b 10.3153(5)
_cell_length_c 19.9407(12)
_cell_measurement_reflns_used 4839
_cell_measurement_temperature 199.99(10)
_cell_measurement_theta_max 28.3500
_cell_measurement_theta_min 2.8780
_cell_volume 5771.6(6)
_computing_cell_refinement 'CrysAlisPro 1.171.38.43f (Rigaku OD, 2015)'
_computing_data_collection 'CrysAlisPro 1.171.38.43f (Rigaku OD, 2015)'
_computing_data_reduction 'CrysAlisPro 1.171.38.43f (Rigaku OD, 2015)'
_computing_molecular_graphics 'Olex2 1.5 (Dolomanov et al., 2009)'
_computing_publication_material 'Olex2 1.5 (Dolomanov et al., 2009)'
_computing_structure_refinement 'SHELXL 2018/3 (Sheldrick, 2015)'
_computing_structure_solution 'SHELXT 2018/2 (Sheldrick, 2018)'
_diffrn_ambient_environment N~2~
_diffrn_ambient_temperature 199.99(10)
_diffrn_detector 'CCD plate'
_diffrn_detector_area_resol_mean 5.2684
_diffrn_detector_type AtlasS2
_diffrn_measured_fraction_theta_full 0.999
_diffrn_measured_fraction_theta_max 0.999
_diffrn_measurement_details
;
List of Runs (angles in degrees, time in seconds):

  # Type    Start    End  Width  t~exp~   \w     \q     \k     \f   Frames
--------------------------------------------------------------------------
  1  \w    -88.00  71.00   1.00    5.00    --  -11.27   0.00  30.00  159
  2  \w    -11.00  14.00   1.00    5.00    --  -11.27 -57.00 -30.00   25
;
_diffrn_measurement_device 'four-circle diffractometer'
_diffrn_measurement_device_type 'SuperNova, Dual, Cu at zero, AtlasS2'
_diffrn_measurement_method '\w scans'
_diffrn_orient_matrix_type 'CrysAlisPro convention (1999,Acta A55,543-557)'
_diffrn_orient_matrix_UB_11 -0.0160022000
_diffrn_orient_matrix_UB_12 0.0484300000
_diffrn_orient_matrix_UB_13 -0.0184782000
_diffrn_orient_matrix_UB_21 0.0061664500
_diffrn_orient_matrix_UB_22 -0.0147765500
_diffrn_orient_matrix_UB_23 -0.0309272000
_diffrn_orient_matrix_UB_31 -0.0185618000
_diffrn_orient_matrix_UB_32 -0.0466227000
_diffrn_orient_matrix_UB_33 -0.0093892000
_diffrn_radiation_monochromator mirror
_diffrn_radiation_probe x-ray
_diffrn_radiation_type 'Mo K\a'
_diffrn_radiation_wavelength 0.71073
_diffrn_reflns_av_R_equivalents 0.0253
_diffrn_reflns_av_unetI/netI 0.0367
_diffrn_reflns_Laue_measured_fraction_full 0.999
_diffrn_reflns_Laue_measured_fraction_max 0.999
_diffrn_reflns_limit_h_max 29
_diffrn_reflns_limit_h_min -34
_diffrn_reflns_limit_k_max 12
_diffrn_reflns_limit_k_min -10
_diffrn_reflns_limit_l_max 23
_diffrn_reflns_limit_l_min -18
_diffrn_reflns_number 11790
_diffrn_reflns_point_group_measured_fraction_full 0.999
_diffrn_reflns_point_group_measured_fraction_max 0.999
_diffrn_reflns_theta_full 24.998
_diffrn_reflns_theta_max 24.998
_diffrn_reflns_theta_min 2.103
_diffrn_source 'micro-focus sealed X-ray tube'
_diffrn_source_type 'SuperNova (Mo) X-ray Source'
_exptl_absorpt_coefficient_mu 0.646
_exptl_absorpt_correction_T_max 1.00000
_exptl_absorpt_correction_T_min 0.91315
_exptl_absorpt_correction_type multi-scan
_exptl_absorpt_process_details
;
CrysAlisPro 1.171.38.43f (Rigaku Oxford Diffraction, 2015)
Empirical absorption correction using spherical harmonics,
 implemented in SCALE3 ABSPACK scaling algorithm.
;
_exptl_crystal_colour red
_exptl_crystal_colour_primary red
_exptl_crystal_density_diffrn 1.449
_exptl_crystal_description block
_exptl_crystal_F_000 2600
_exptl_crystal_size_max 0.14
_exptl_crystal_size_mid 0.11
_exptl_crystal_size_min 0.09
_refine_diff_density_max 0.280
_refine_diff_density_min -0.384
_refine_diff_density_rms 0.082
_refine_ls_extinction_coef .
_refine_ls_extinction_method none
_refine_ls_goodness_of_fit_ref 1.061
_refine_ls_hydrogen_treatment constr
_refine_ls_matrix_type full
_refine_ls_number_parameters 400
_refine_ls_number_reflns 5081
_refine_ls_number_restraints 0
_refine_ls_restrained_S_all 1.061
_refine_ls_R_factor_all 0.0425
_refine_ls_R_factor_gt 0.0341
_refine_ls_shift/su_max 0.001
_refine_ls_shift/su_mean 0.000
_refine_ls_structure_factor_coef Fsqd
_refine_ls_weighting_details 'w=1/[\s^2^(Fo^2^)+(0.0291P)^2^+4.4457P] where P=(Fo^2^+2Fc^2^)/3'
_refine_ls_weighting_scheme calc
_refine_ls_wR_factor_gt 0.0728
_refine_ls_wR_factor_ref 0.0777
_reflns_Friedel_coverage 0.000
_reflns_Friedel_fraction_full .
_reflns_Friedel_fraction_max .
_reflns_number_gt 4369
_reflns_number_total 5081
_reflns_threshold_expression 'I > 2\s(I)'
_cod_data_source_file suppl_j_ncrs-2021-0473_suppl.cif
_cod_data_source_block f05
_cod_database_code 8105186
_shelx_shelxl_version_number 2018/3
_shelx_space_group_comment
;
The symmetry employed for this shelxl refinement is uniquely defined
by the following loop, which should always be used as a source of
symmetry information in preference to the above space-group names.
They are only intended as comments.
;
_shelx_estimated_absorpt_t_max 0.944
_shelx_estimated_absorpt_t_min 0.915
_olex2_refinement_description
;
1. Fixed Uiso
 At 1.2 times of:
  All C(H) groups
 At 1.5 times of:
  All O(H,H) groups
2.a Free rotating group:
 O5(H5A,H5B)
2.b Aromatic/amide H refined with riding coordinates:
 C2(H2), C3(H3), C4(H4), C5(H5), C6(H6), C8(H8), C9(H9), C10(H10), C13(H13),
 C14(H14), C15(H15), C16(H16), C19(H19), C20(H20), C21(H21), C22(H22), C25(H25),
  C26(H26), C27(H27), C30(H30), C31(H31), C32(H32), C33(H33), C34(H34)
;
_olex2_submission_special_instructions 'No special instructions were received'
_oxdiff_exptl_absorpt_empirical_details
;
Empirical correction (ABSPACK) includes:
- Absorption correction using spherical harmonics
- Frame scaling
;
_oxdiff_exptl_absorpt_empirical_full_max 1.117
_oxdiff_exptl_absorpt_empirical_full_min 0.915

loop_
_space_group_symop_operation_xyz
'x, y, z'
'-x, y, -z+1/2'
'x+1/2, y+1/2, z'
'-x+1/2, y+1/2, -z+1/2'
'-x, -y, -z'
'x, -y, z-1/2'
'-x+1/2, -y+1/2, -z'
'x+1/2, -y+1/2, z-1/2'

loop_
_atom_site_label
_atom_site_type_symbol
_atom_site_fract_x
_atom_site_fract_y
_atom_site_fract_z
_atom_site_U_iso_or_equiv
_atom_site_adp_type
_atom_site_occupancy
_atom_site_site_symmetry_order
_atom_site_calc_flag
_atom_site_refinement_flags_posn
_atom_site_refinement_flags_adp
_atom_site_refinement_flags_occupancy
_atom_site_disorder_assembly
_atom_site_disorder_group
Co1 Co 0.37802(2) 0.42972(2) 0.30897(2) 0.01825(9) Uani 1 1 d . . . . .
O1 O 0.36059(5) 0.49317(16) 0.49866(8) 0.0372(4) Uani 1 1 d . . . . .
O2 O 0.38739(5) 0.50687(14) 0.40542(7) 0.0266(3) Uani 1 1 d . . . . .
O3 O 0.36283(5) 0.59292(13) 0.24949(7) 0.0262(3) Uani 1 1 d . . . . .
O4 O 0.39226(5) 0.77367(13) 0.21700(8) 0.0293(4) Uani 1 1 d . . . . .
N1 N 0.37359(6) 0.30813(15) 0.22105(8) 0.0211(4) Uani 1 1 d . . . . .
N2 N 0.38644(6) 0.23334(16) 0.35189(9) 0.0214(4) Uani 1 1 d . . . . .
N3 N 0.30505(5) 0.41056(15) 0.32057(8) 0.0189(4) Uani 1 1 d . . . . .
N4 N 0.45040(5) 0.51432(15) 0.32317(8) 0.0191(4) Uani 1 1 d . . . . .
C1 C 0.50075(7) 0.3418(2) 0.38825(11) 0.0247(5) Uani 1 1 d . . . . .
C2 C 0.48848(7) 0.2465(2) 0.33719(12) 0.0304(5) Uani 1 1 d . . . . .
H2 H 0.474744 0.269763 0.290478 0.036 Uiso 1 1 calc R U . . .
C3 C 0.49644(8) 0.1168(2) 0.35490(15) 0.0434(6) Uani 1 1 d . . . . .
H3 H 0.488338 0.053396 0.320224 0.052 Uiso 1 1 calc R U . . .
C4 C 0.51642(9) 0.0824(3) 0.42418(17) 0.0530(8) Uani 1 1 d . . . . .
H4 H 0.521417 -0.004634 0.436416 0.064 Uiso 1 1 calc R U . . .
C5 C 0.52905(9) 0.1767(3) 0.47548(15) 0.0493(7) Uani 1 1 d . . . . .
H5 H 0.542441 0.152782 0.522164 0.059 Uiso 1 1 calc R U . . .
C6 C 0.52194(8) 0.3065(2) 0.45799(12) 0.0369(6) Uani 1 1 d . . . . .
H6 H 0.531252 0.369776 0.492596 0.044 Uiso 1 1 calc R U . . .
C7 C 0.49307(7) 0.4804(2) 0.36802(10) 0.0224(4) Uani 1 1 d . . . . .
C8 C 0.52907(7) 0.5707(2) 0.39357(12) 0.0304(5) Uani 1 1 d . . . . .
H8 H 0.557729 0.545708 0.425621 0.036 Uiso 1 1 calc R U . . .
C9 C 0.52217(8) 0.6974(2) 0.37129(13) 0.0356(6) Uani 1 1 d . . . . .
H9 H 0.545932 0.758954 0.388162 0.043 Uiso 1 1 calc R U . . .
C10 C 0.47936(7) 0.7313(2) 0.32344(12) 0.0297(5) Uani 1 1 d . . . . .
H10 H 0.474130 0.815590 0.306322 0.036 Uiso 1 1 calc R U . . .
C11 C 0.44455(7) 0.63836(19) 0.30150(10) 0.0196(4) Uani 1 1 d . . . . .
C12 C 0.39626(7) 0.67217(19) 0.25174(10) 0.0209(4) Uani 1 1 d . . . . .
C13 C 0.39173(8) 0.2008(2) 0.41865(11) 0.0291(5) Uani 1 1 d . . . . .
H13 H 0.400681 0.264945 0.452849 0.035 Uiso 1 1 calc R U . . .
C14 C 0.38456(9) 0.0769(2) 0.43926(13) 0.0383(6) Uani 1 1 d . . . . .
H14 H 0.387819 0.058613 0.486116 0.046 Uiso 1 1 calc R U . . .
C15 C 0.37257(8) -0.0185(2) 0.38965(13) 0.0408(6) Uani 1 1 d . . . . .
H15 H 0.367103 -0.102612 0.402189 0.049 Uiso 1 1 calc R U . . .
C16 C 0.36870(8) 0.0111(2) 0.32107(12) 0.0330(5) Uani 1 1 d . . . . .
H16 H 0.361428 -0.053126 0.286811 0.040 Uiso 1 1 calc R U . . .
C17 C 0.37575(7) 0.13793(19) 0.30349(10) 0.0220(5) Uani 1 1 d . . . . .
C18 C 0.37301(7) 0.17853(19) 0.23139(10) 0.0221(5) Uani 1 1 d . . . . .
C19 C 0.37138(8) 0.0910(2) 0.17826(12) 0.0320(5) Uani 1 1 d . . . . .
H19 H 0.371103 0.002305 0.186486 0.038 Uiso 1 1 calc R U . . .
C20 C 0.37017(9) 0.1372(2) 0.11292(12) 0.0387(6) Uani 1 1 d . . . . .
H20 H 0.369031 0.079774 0.076497 0.046 Uiso 1 1 calc R U . . .
C21 C 0.37066(8) 0.2687(2) 0.10190(12) 0.0357(6) Uani 1 1 d . . . . .
H21 H 0.369960 0.301582 0.058186 0.043 Uiso 1 1 calc R U . . .
C22 C 0.37220(7) 0.3504(2) 0.15700(11) 0.0273(5) Uani 1 1 d . . . . .
H22 H 0.372284 0.439339 0.149412 0.033 Uiso 1 1 calc R U . . .
C23 C 0.35611(7) 0.4801(2) 0.43545(11) 0.0247(5) Uani 1 1 d . . . . .
C24 C 0.30949(7) 0.42413(19) 0.38934(10) 0.0205(4) Uani 1 1 d . . . . .
C25 C 0.27426(7) 0.3887(2) 0.41862(12) 0.0301(5) Uani 1 1 d . . . . .
H25 H 0.278336 0.401460 0.466212 0.036 Uiso 1 1 calc R U . . .
C26 C 0.23288(7) 0.3339(2) 0.37609(12) 0.0335(5) Uani 1 1 d . . . . .
H26 H 0.208918 0.306882 0.394631 0.040 Uiso 1 1 calc R U . . .
C27 C 0.22788(7) 0.3203(2) 0.30573(12) 0.0285(5) Uani 1 1 d . . . . .
H27 H 0.200326 0.283316 0.276225 0.034 Uiso 1 1 calc R U . . .
C28 C 0.26386(7) 0.36166(18) 0.27835(11) 0.0213(4) Uani 1 1 d . . . . .
C29 C 0.25562(7) 0.36050(19) 0.20145(11) 0.0229(5) Uani 1 1 d . . . . .
C30 C 0.26489(7) 0.4712(2) 0.16832(11) 0.0278(5) Uani 1 1 d . . . . .
H30 H 0.278860 0.542675 0.195011 0.033 Uiso 1 1 calc R U . . .
C31 C 0.25359(8) 0.4764(2) 0.09619(12) 0.0369(6) Uani 1 1 d . . . . .
H31 H 0.259664 0.551339 0.074406 0.044 Uiso 1 1 calc R U . . .
C32 C 0.23323(8) 0.3703(2) 0.05616(12) 0.0382(6) Uani 1 1 d . . . . .
H32 H 0.225604 0.373781 0.007473 0.046 Uiso 1 1 calc R U . . .
C33 C 0.22433(9) 0.2600(2) 0.08832(13) 0.0415(6) Uani 1 1 d . . . . .
H33 H 0.211018 0.188257 0.061373 0.050 Uiso 1 1 calc R U . . .
C34 C 0.23500(8) 0.2546(2) 0.16062(12) 0.0345(6) Uani 1 1 d . . . . .
H34 H 0.228338 0.179814 0.182007 0.041 Uiso 1 1 calc R U . . .
O5 O 0.36053(7) 0.7566(2) 0.06873(9) 0.0535(5) Uani 1 1 d G . . . .
H5A H 0.369542 0.750866 0.113268 0.080 Uiso 1 1 d G U . . .
H5B H 0.359665 0.678614 0.054576 0.080 Uiso 1 1 d G U . . .

loop_
_atom_site_aniso_label
_atom_site_aniso_U_11
_atom_site_aniso_U_22
_atom_site_aniso_U_33
_atom_site_aniso_U_23
_atom_site_aniso_U_13
_atom_site_aniso_U_12
Co1 0.01900(15) 0.01602(15) 0.01917(16) -0.00074(11) 0.00482(11) -0.00094(11)
O1 0.0377(9) 0.0518(10) 0.0215(9) -0.0119(8) 0.0078(7) -0.0018(8)
O2 0.0225(7) 0.0321(8) 0.0250(8) -0.0091(7) 0.0066(6) -0.0067(7)
O3 0.0203(7) 0.0197(7) 0.0338(9) 0.0038(6) 0.0008(6) -0.0017(6)
O4 0.0344(9) 0.0189(8) 0.0325(9) 0.0073(7) 0.0066(7) 0.0018(7)
N1 0.0219(9) 0.0201(9) 0.0211(9) 0.0016(7) 0.0063(7) 0.0020(7)
N2 0.0212(9) 0.0214(9) 0.0219(10) 0.0019(7) 0.0069(7) 0.0027(7)
N3 0.0186(8) 0.0168(8) 0.0206(9) -0.0011(7) 0.0048(7) -0.0008(7)
N4 0.0184(9) 0.0203(9) 0.0192(9) -0.0002(7) 0.0067(7) -0.0009(7)
C1 0.0154(10) 0.0279(11) 0.0313(12) 0.0047(10) 0.0077(9) 0.0027(9)
C2 0.0232(11) 0.0312(12) 0.0359(13) 0.0017(10) 0.0075(10) 0.0035(10)
C3 0.0353(14) 0.0277(13) 0.0677(19) -0.0007(13) 0.0162(13) 0.0037(11)
C4 0.0479(17) 0.0327(15) 0.081(2) 0.0226(15) 0.0228(16) 0.0122(13)
C5 0.0423(15) 0.0527(17) 0.0518(17) 0.0283(15) 0.0124(13) 0.0153(13)
C6 0.0318(13) 0.0442(15) 0.0337(14) 0.0087(11) 0.0081(10) 0.0075(11)
C7 0.0183(10) 0.0275(11) 0.0222(11) -0.0004(9) 0.0075(8) 0.0002(9)
C8 0.0179(11) 0.0351(13) 0.0346(13) -0.0016(10) 0.0023(9) -0.0005(10)
C9 0.0247(12) 0.0331(13) 0.0454(15) -0.0058(11) 0.0050(10) -0.0104(10)
C10 0.0290(12) 0.0203(11) 0.0395(14) 0.0009(10) 0.0097(10) -0.0039(10)
C11 0.0214(10) 0.0187(10) 0.0204(11) -0.0004(8) 0.0088(8) -0.0016(9)
C12 0.0256(11) 0.0167(10) 0.0204(11) -0.0031(9) 0.0067(9) 0.0016(9)
C13 0.0327(12) 0.0322(12) 0.0234(12) 0.0040(10) 0.0097(9) 0.0057(10)
C14 0.0456(15) 0.0400(14) 0.0325(14) 0.0153(12) 0.0163(11) 0.0069(12)
C15 0.0457(15) 0.0280(13) 0.0496(16) 0.0172(12) 0.0154(12) -0.0019(11)
C16 0.0373(13) 0.0230(12) 0.0360(14) 0.0026(10) 0.0066(10) -0.0032(10)
C17 0.0191(10) 0.0205(11) 0.0262(12) 0.0003(9) 0.0064(9) 0.0015(9)
C18 0.0206(10) 0.0194(10) 0.0253(11) -0.0011(9) 0.0054(9) 0.0001(9)
C19 0.0411(14) 0.0215(11) 0.0313(13) -0.0050(10) 0.0076(10) 0.0037(10)
C20 0.0536(15) 0.0362(14) 0.0259(13) -0.0091(11) 0.0109(11) 0.0097(12)
C21 0.0426(14) 0.0427(14) 0.0226(12) 0.0030(11) 0.0108(10) 0.0070(12)
C22 0.0344(12) 0.0246(11) 0.0235(12) 0.0035(9) 0.0093(9) 0.0037(10)
C23 0.0252(11) 0.0237(11) 0.0234(12) -0.0056(9) 0.0045(9) 0.0030(9)
C24 0.0204(10) 0.0201(10) 0.0214(11) -0.0017(8) 0.0067(8) 0.0027(9)
C25 0.0286(12) 0.0391(13) 0.0250(12) 0.0038(10) 0.0115(10) 0.0031(10)
C26 0.0226(12) 0.0399(14) 0.0413(14) 0.0109(11) 0.0145(10) 0.0002(10)
C27 0.0180(11) 0.0278(12) 0.0365(13) 0.0050(10) 0.0029(9) -0.0047(9)
C28 0.0178(10) 0.0166(10) 0.0273(11) 0.0025(9) 0.0031(8) -0.0002(9)
C29 0.0174(10) 0.0230(11) 0.0252(11) -0.0020(9) 0.0017(8) -0.0004(9)
C30 0.0265(11) 0.0276(12) 0.0264(12) -0.0041(9) 0.0037(9) -0.0064(10)
C31 0.0427(14) 0.0389(14) 0.0285(13) 0.0020(11) 0.0097(11) -0.0098(12)
C32 0.0398(14) 0.0508(16) 0.0218(12) -0.0066(11) 0.0056(10) -0.0042(12)
C33 0.0503(16) 0.0354(14) 0.0328(14) -0.0144(11) 0.0032(12) -0.0088(12)
C34 0.0404(14) 0.0251(12) 0.0332(14) -0.0025(10) 0.0037(11) -0.0075(11)
O5 0.0483(11) 0.0797(14) 0.0324(10) 0.0048(9) 0.0117(9) 0.0223(11)

loop_
_atom_type_symbol
_atom_type_description
_atom_type_scat_dispersion_real
_atom_type_scat_dispersion_imag
_atom_type_scat_source
C C 0.0033 0.0016 'International Tables Vol C Tables 4.2.6.8 and 6.1.1.4'
H H 0.0000 0.0000 'International Tables Vol C Tables 4.2.6.8 and 6.1.1.4'
Co Co 0.3494 0.9721 'International Tables Vol C Tables 4.2.6.8 and 6.1.1.4'
N N 0.0061 0.0033 'International Tables Vol C Tables 4.2.6.8 and 6.1.1.4'
O O 0.0106 0.0060 'International Tables Vol C Tables 4.2.6.8 and 6.1.1.4'

loop_
_geom_angle_atom_site_label_1
_geom_angle_atom_site_label_2
_geom_angle_atom_site_label_3
_geom_angle
_geom_angle_site_symmetry_1
_geom_angle_site_symmetry_3
O2 Co1 O3 99.99(6) . .
O2 Co1 N1 166.60(6) . .
O2 Co1 N2 91.41(6) . .
O2 Co1 N3 78.48(6) . .
O2 Co1 N4 82.54(6) . .
O3 Co1 N1 93.34(6) . .
O3 Co1 N2 167.71(6) . .
O3 Co1 N3 94.74(6) . .
O3 Co1 N4 77.67(6) . .
N1 Co1 N2 75.43(6) . .
N1 Co1 N3 101.97(6) . .
N1 Co1 N4 99.06(6) . .
N2 Co1 N3 82.99(6) . .
N2 Co1 N4 108.61(6) . .
N3 Co1 N4 158.02(6) . .
C23 O2 Co1 116.75(13) . .
C12 O3 Co1 118.67(12) . .
C18 N1 Co1 117.20(13) . .
C22 N1 Co1 124.83(14) . .
C22 N1 C18 117.96(17) . .
C13 N2 Co1 126.09(14) . .
C13 N2 C17 117.61(18) . .
C17 N2 Co1 114.90(13) . .
C24 N3 Co1 106.90(12) . .
C24 N3 C28 118.18(17) . .
C28 N3 Co1 132.77(13) . .
C7 N4 Co1 130.00(13) . .
C11 N4 Co1 107.71(12) . .
C11 N4 C7 117.61(16) . .
C2 C1 C6 119.4(2) . .
C2 C1 C7 119.92(19) . .
C6 C1 C7 120.7(2) . .
C1 C2 H2 119.6 . .
C1 C2 C3 120.7(2) . .
C3 C2 H2 119.6 . .
C2 C3 H3 120.2 . .
C4 C3 C2 119.6(2) . .
C4 C3 H3 120.2 . .
C3 C4 H4 119.9 . .
C3 C4 C5 120.1(2) . .
C5 C4 H4 119.9 . .
C4 C5 H5 119.7 . .
C4 C5 C6 120.5(2) . .
C6 C5 H5 119.7 . .
C1 C6 H6 120.2 . .
C5 C6 C1 119.6(2) . .
C5 C6 H6 120.2 . .
N4 C7 C1 117.72(17) . .
N4 C7 C8 121.69(19) . .
C8 C7 C1 120.58(18) . .
C7 C8 H8 120.1 . .
C9 C8 C7 119.7(2) . .
C9 C8 H8 120.1 . .
C8 C9 H9 120.6 . .
C8 C9 C10 118.8(2) . .
C10 C9 H9 120.6 . .
C9 C10 H10 120.6 . .
C11 C10 C9 118.8(2) . .
C11 C10 H10 120.6 . .
N4 C11 C10 123.29(18) . .
N4 C11 C12 115.85(16) . .
C10 C11 C12 120.85(18) . .
O3 C12 C11 116.16(17) . .
O4 C12 O3 125.42(18) . .
O4 C12 C11 118.42(18) . .
N2 C13 H13 118.4 . .
N2 C13 C14 123.2(2) . .
C14 C13 H13 118.4 . .
C13 C14 H14 120.6 . .
C15 C14 C13 118.8(2) . .
C15 C14 H14 120.6 . .
C14 C15 H15 120.4 . .
C14 C15 C16 119.2(2) . .
C16 C15 H15 120.4 . .
C15 C16 H16 120.4 . .
C15 C16 C17 119.2(2) . .
C17 C16 H16 120.4 . .
N2 C17 C16 121.90(19) . .
N2 C17 C18 115.07(17) . .
C16 C17 C18 123.02(19) . .
N1 C18 C17 115.40(17) . .
N1 C18 C19 121.84(19) . .
C19 C18 C17 122.73(19) . .
C18 C19 H19 120.5 . .
C20 C19 C18 119.0(2) . .
C20 C19 H19 120.5 . .
C19 C20 H20 120.2 . .
C21 C20 C19 119.6(2) . .
C21 C20 H20 120.2 . .
C20 C21 H21 120.8 . .
C20 C21 C22 118.5(2) . .
C22 C21 H21 120.8 . .
N1 C22 C21 123.2(2) . .
N1 C22 H22 118.4 . .
C21 C22 H22 118.4 . .
O1 C23 O2 125.85(19) . .
O1 C23 C24 117.58(19) . .
O2 C23 C24 116.56(18) . .
N3 C24 C23 116.97(17) . .
N3 C24 C25 123.05(18) . .
C25 C24 C23 119.97(19) . .
C24 C25 H25 120.6 . .
C26 C25 C24 118.9(2) . .
C26 C25 H25 120.6 . .
C25 C26 H26 120.8 . .
C27 C26 C25 118.5(2) . .
C27 C26 H26 120.8 . .
C26 C27 H27 119.8 . .
C26 C27 C28 120.37(19) . .
C28 C27 H27 119.8 . .
N3 C28 C27 120.92(19) . .
N3 C28 C29 119.34(17) . .
C27 C28 C29 119.60(17) . .
C30 C29 C28 119.48(17) . .
C30 C29 C34 118.8(2) . .
C34 C29 C28 121.49(19) . .
C29 C30 H30 119.7 . .
C31 C30 C29 120.5(2) . .
C31 C30 H30 119.7 . .
C30 C31 H31 119.9 . .
C30 C31 C32 120.1(2) . .
C32 C31 H31 119.9 . .
C31 C32 H32 120.1 . .
C33 C32 C31 119.8(2) . .
C33 C32 H32 120.1 . .
C32 C33 H33 119.8 . .
C32 C33 C34 120.4(2) . .
C34 C33 H33 119.8 . .
C29 C34 H34 119.9 . .
C33 C34 C29 120.3(2) . .
C33 C34 H34 119.9 . .
H5A O5 H5B 104.5 . .

loop_
_geom_bond_atom_site_label_1
_geom_bond_atom_site_label_2
_geom_bond_distance
_geom_bond_site_symmetry_2
Co1 O2 2.0233(14) .
Co1 O3 2.0313(14) .
Co1 N1 2.1280(16) .
Co1 N2 2.1844(16) .
Co1 N3 2.2325(16) .
Co1 N4 2.2378(15) .
O1 C23 1.235(2) .
O2 C23 1.267(2) .
O3 C12 1.268(2) .
O4 C12 1.242(2) .
N1 C18 1.354(3) .
N1 C22 1.339(3) .
N2 C13 1.336(3) .
N2 C17 1.349(3) .
N3 C24 1.346(2) .
N3 C28 1.350(2) .
N4 C7 1.352(2) .
N4 C11 1.345(2) .
C1 C2 1.384(3) .
C1 C6 1.393(3) .
C1 C7 1.484(3) .
C2 H2 0.9300 .
C2 C3 1.386(3) .
C3 H3 0.9300 .
C3 C4 1.378(4) .
C4 H4 0.9300 .
C4 C5 1.380(4) .
C5 H5 0.9300 .
C5 C6 1.384(3) .
C6 H6 0.9300 .
C7 C8 1.388(3) .
C8 H8 0.9300 .
C8 C9 1.375(3) .
C9 H9 0.9300 .
C9 C10 1.379(3) .
C10 H10 0.9300 .
C10 C11 1.375(3) .
C11 C12 1.511(3) .
C13 H13 0.9300 .
C13 C14 1.378(3) .
C14 H14 0.9300 .
C14 C15 1.366(3) .
C15 H15 0.9300 .
C15 C16 1.373(3) .
C16 H16 0.9300 .
C16 C17 1.386(3) .
C17 C18 1.477(3) .
C18 C19 1.382(3) .
C19 H19 0.9300 .
C19 C20 1.378(3) .
C20 H20 0.9300 .
C20 C21 1.375(3) .
C21 H21 0.9300 .
C21 C22 1.375(3) .
C22 H22 0.9300 .
C23 C24 1.519(3) .
C24 C25 1.380(3) .
C25 H25 0.9300 .
C25 C26 1.380(3) .
C26 H26 0.9300 .
C26 C27 1.374(3) .
C27 H27 0.9300 .
C27 C28 1.393(3) .
C28 C29 1.480(3) .
C29 C30 1.387(3) .
C29 C34 1.389(3) .
C30 H30 0.9300 .
C30 C31 1.378(3) .
C31 H31 0.9300 .
C31 C32 1.382(3) .
C32 H32 0.9300 .
C32 C33 1.369(3) .
C33 H33 0.9300 .
C33 C34 1.383(3) .
C34 H34 0.9300 .
O5 H5A 0.8502 .
O5 H5B 0.8503 .

loop_
_geom_torsion_atom_site_label_1
_geom_torsion_atom_site_label_2
_geom_torsion_atom_site_label_3
_geom_torsion_atom_site_label_4
_geom_torsion
_geom_torsion_site_symmetry_1
_geom_torsion_site_symmetry_2
_geom_torsion_site_symmetry_3
_geom_torsion_site_symmetry_4
Co1 O2 C23 O1 163.11(17) . . . .
Co1 O2 C23 C24 -15.5(2) . . . .
Co1 O3 C12 O4 178.17(16) . . . .
Co1 O3 C12 C11 -2.1(2) . . . .
Co1 N1 C18 C17 -0.2(2) . . . .
Co1 N1 C18 C19 -178.39(16) . . . .
Co1 N1 C22 C21 178.15(16) . . . .
Co1 N2 C13 C14 162.55(17) . . . .
Co1 N2 C17 C16 -165.05(16) . . . .
Co1 N2 C17 C18 15.9(2) . . . .
Co1 N3 C24 C23 14.87(19) . . . .
Co1 N3 C24 C25 -164.47(17) . . . .
Co1 N3 C28 C27 157.72(15) . . . .
Co1 N3 C28 C29 -26.5(3) . . . .
Co1 N4 C7 C1 31.5(3) . . . .
Co1 N4 C7 C8 -149.68(16) . . . .
Co1 N4 C11 C10 157.26(17) . . . .
Co1 N4 C11 C12 -21.49(19) . . . .
O1 C23 C24 N3 179.90(18) . . . .
O1 C23 C24 C25 -0.7(3) . . . .
O2 C23 C24 N3 -1.4(3) . . . .
O2 C23 C24 C25 177.96(19) . . . .
N1 C18 C19 C20 -0.2(3) . . . .
N2 C13 C14 C15 1.6(4) . . . .
N2 C17 C18 N1 -10.6(2) . . . .
N2 C17 C18 C19 167.54(19) . . . .
N3 C24 C25 C26 1.5(3) . . . .
N3 C28 C29 C30 -46.9(3) . . . .
N3 C28 C29 C34 138.6(2) . . . .
N4 C7 C8 C9 -2.2(3) . . . .
N4 C11 C12 O3 17.6(3) . . . .
N4 C11 C12 O4 -162.73(18) . . . .
C1 C2 C3 C4 0.5(3) . . . .
C1 C7 C8 C9 176.5(2) . . . .
C2 C1 C6 C5 -2.0(3) . . . .
C2 C1 C7 N4 47.0(3) . . . .
C2 C1 C7 C8 -131.8(2) . . . .
C2 C3 C4 C5 -0.9(4) . . . .
C3 C4 C5 C6 -0.2(4) . . . .
C4 C5 C6 C1 1.6(4) . . . .
C6 C1 C2 C3 0.9(3) . . . .
C6 C1 C7 N4 -135.4(2) . . . .
C6 C1 C7 C8 45.8(3) . . . .
C7 N4 C11 C10 -0.9(3) . . . .
C7 N4 C11 C12 -179.69(17) . . . .
C7 C1 C2 C3 178.46(19) . . . .
C7 C1 C6 C5 -179.5(2) . . . .
C7 C8 C9 C10 -0.3(3) . . . .
C8 C9 C10 C11 2.1(3) . . . .
C9 C10 C11 N4 -1.5(3) . . . .
C9 C10 C11 C12 177.2(2) . . . .
C10 C11 C12 O3 -161.21(19) . . . .
C10 C11 C12 O4 18.5(3) . . . .
C11 N4 C7 C1 -175.96(17) . . . .
C11 N4 C7 C8 2.8(3) . . . .
C13 N2 C17 C16 2.3(3) . . . .
C13 N2 C17 C18 -176.74(17) . . . .
C13 C14 C15 C16 0.9(4) . . . .
C14 C15 C16 C17 -1.8(3) . . . .
C15 C16 C17 N2 0.1(3) . . . .
C15 C16 C17 C18 179.1(2) . . . .
C16 C17 C18 N1 170.39(19) . . . .
C16 C17 C18 C19 -11.5(3) . . . .
C17 N2 C13 C14 -3.2(3) . . . .
C17 C18 C19 C20 -178.2(2) . . . .
C18 N1 C22 C21 -0.6(3) . . . .
C18 C19 C20 C21 0.1(3) . . . .
C19 C20 C21 C22 -0.2(4) . . . .
C20 C21 C22 N1 0.5(3) . . . .
C22 N1 C18 C17 178.61(17) . . . .
C22 N1 C18 C19 0.5(3) . . . .
C23 C24 C25 C26 -177.78(19) . . . .
C24 N3 C28 C27 -3.2(3) . . . .
C24 N3 C28 C29 172.58(17) . . . .
C24 C25 C26 C27 -1.8(3) . . . .
C25 C26 C27 C28 -0.3(3) . . . .
C26 C27 C28 N3 2.9(3) . . . .
C26 C27 C28 C29 -172.86(19) . . . .
C27 C28 C29 C30 128.9(2) . . . .
C27 C28 C29 C34 -45.6(3) . . . .
C28 N3 C24 C23 -179.68(17) . . . .
C28 N3 C24 C25 1.0(3) . . . .
C28 C29 C30 C31 -174.3(2) . . . .
C28 C29 C34 C33 175.0(2) . . . .
C29 C30 C31 C32 -0.6(3) . . . .
C30 C29 C34 C33 0.5(3) . . . .
C30 C31 C32 C33 0.0(4) . . . .
C31 C32 C33 C34 0.8(4) . . . .
C32 C33 C34 C29 -1.1(4) . . . .
C34 C29 C30 C31 0.4(3) . . . .
